data_2211757
loop_
_publ_author_name
'Sukanya, Duraiswamy'
'Natarajan, Karuppannan'
'Dobosh, Brian'
'Zeller, Matthias'

_publ_section_title
;Carbonyl(5-carboxypyridine-2-carboxylato-\k^2^<i>N</i>,<i>O</i>^2^)chlorobis(triphenylphosphine-\k<i>P</i>)ruthenium(II)
 0.345-hydrate benzene sesquisolvate
;
_journal_coeditor_code CI2218
_journal_issue 1
_journal_name_full 'Acta Crystallographica Section E'
_journal_page_first m135
_journal_page_last m137
_journal_paper_doi 10.1107/S1600536806052251
_journal_volume 63
_journal_year 2007
_chemical_formula_iupac '[Ru (C7 H4 N O4) Cl (C18 H15 P)2 (C O)], 1.5C6 H6, 0.345H2 O'
_chemical_formula_moiety 'C44 H34 Cl N O5 P2 Ru, 1.5(C6 H6), 0.345(H2 O)'
_chemical_formula_sum 'C53 H43.68 Cl N O5.345 P2 Ru'
_chemical_formula_weight 978.55
_chemical_name_systematic
;
Carbonylchloro(5-carboxypyridine-2-carboxylato-
\k^2^N,O^2^)bis(triphenylphosphine-\kP)ruthenium(II) 0.345-hydrate benzene
sesquisolvate
;
_space_group_IT_number 2
_symmetry_cell_setting triclinic
_symmetry_space_group_name_Hall '-P 1'
_symmetry_space_group_name_H-M 'P -1'
_atom_sites_solution_hydrogens geom
_atom_sites_solution_primary direct
_atom_sites_solution_secondary difmap
_audit_creation_method SHELXL-97
_cell_angle_alpha 90.6780(10)
_cell_angle_beta 96.2950(10)
_cell_angle_gamma 115.7900(10)
_cell_formula_units_Z 2
_cell_length_a 9.9570(7)
_cell_length_b 11.0361(7)
_cell_length_c 22.9009(16)
_cell_measurement_reflns_used 7365
_cell_measurement_temperature 100(2)
_cell_measurement_theta_max 30.42
_cell_measurement_theta_min 2.35
_cell_volume 2247.2(3)
_computing_cell_refinement 'SAINT-Plus (Bruker, 2003)'
_computing_data_collection 'SMART (Bruker, 2002)'
_computing_data_reduction SAINT-Plus
_computing_molecular_graphics SHELXTL
_computing_publication_material SHELXTL
_computing_structure_refinement SHELXTL
_computing_structure_solution 'SHELXTL (Bruker, 2003)'
_diffrn_ambient_temperature 100(2)
_diffrn_measured_fraction_theta_full 0.995
_diffrn_measured_fraction_theta_max 0.995
_diffrn_measurement_device_type 'Bruker SMART APEX CCD'
_diffrn_measurement_method \w
_diffrn_radiation_monochromator graphite
_diffrn_radiation_source 'fine-focus sealed tube'
_diffrn_radiation_type MoK\a
_diffrn_radiation_wavelength 0.71073
_diffrn_reflns_av_R_equivalents 0.0161
_diffrn_reflns_av_sigmaI/netI 0.0225
_diffrn_reflns_limit_h_max 13
_diffrn_reflns_limit_h_min -13
_diffrn_reflns_limit_k_max 14
_diffrn_reflns_limit_k_min -14
_diffrn_reflns_limit_l_max 30
_diffrn_reflns_limit_l_min -30
_diffrn_reflns_number 23291
_diffrn_reflns_theta_full 28.28
_diffrn_reflns_theta_max 28.28
_diffrn_reflns_theta_min 0.90
_diffrn_standards_decay_% 0
_diffrn_standards_number 0
_exptl_absorpt_coefficient_mu 0.532
_exptl_absorpt_correction_T_max 0.857
_exptl_absorpt_correction_T_min 0.739
_exptl_absorpt_correction_type multi-scan
_exptl_absorpt_process_details '(SADABS in SAINT-Plus; Bruker, 2003)'
_exptl_crystal_colour colourless
_exptl_crystal_density_diffrn 1.446
_exptl_crystal_density_method 'not measured'
_exptl_crystal_description Block
_exptl_crystal_F_000 1004.9
_exptl_crystal_size_max 0.39
_exptl_crystal_size_mid 0.39
_exptl_crystal_size_min 0.29
_refine_diff_density_max 1.419
_refine_diff_density_min -1.310
_refine_ls_extinction_method none
_refine_ls_goodness_of_fit_ref 1.033
_refine_ls_hydrogen_treatment constr
_refine_ls_matrix_type full
_refine_ls_number_parameters 592
_refine_ls_number_reflns 11106
_refine_ls_number_restraints 98
_refine_ls_restrained_S_all 1.040
_refine_ls_R_factor_all 0.0437
_refine_ls_R_factor_gt 0.0415
_refine_ls_shift/su_max 0.001
_refine_ls_shift/su_mean 0.000
_refine_ls_structure_factor_coef Fsqd
_refine_ls_weighting_details 'calc w=1/[\s^2^(Fo^2^)+(0.0402P)^2^+4.5218P] where P=(Fo^2^+2Fc^2^)/3'
_refine_ls_weighting_scheme calc
_refine_ls_wR_factor_gt 0.0998
_refine_ls_wR_factor_ref 0.1023
_reflns_number_gt 10487
_reflns_number_total 11106
_reflns_threshold_expression I>2\s(I)
_cod_data_source_file ci2218.cif
_cod_data_source_block I
_cod_database_code 2211757
_cod_database_fobs_code 2211757

loop_
_symmetry_equiv_pos_as_xyz
'x, y, z'
'-x, -y, -z'

loop_
_atom_site_type_symbol
_atom_site_label
_atom_site_fract_x
_atom_site_fract_y
_atom_site_fract_z
_atom_site_U_iso_or_equiv
_atom_site_adp_type
_atom_site_calc_flag
_atom_site_refinement_flags
_atom_site_occupancy
_atom_site_disorder_assembly
_atom_site_disorder_group
C C1A 0.6756(5) 0.0903(4) 0.34682(18) 0.0206(8) Uani d PDU 0.655(3) A 1
O O1A 0.6668(4) 0.1418(3) 0.29778(16) 0.0180(6) Uani d PDU 0.655(3) A 1
O O2A 0.5766(3) 0.0533(3) 0.38034(12) 0.0257(6) Uani d PDU 0.655(3) A 1
N N1A 0.9250(5) 0.1299(6) 0.3278(2) 0.0236(7) Uani d PGDU 0.655(3) A 1
C C2A 0.8120(5) 0.0716(6) 0.3635(2) 0.0252(9) Uani d PGDU 0.655(3) A 1
C C3A 0.8306(4) -0.0024(5) 0.40978(18) 0.0331(12) Uani d PGU 0.655(3) A 1
H H3A 0.7534 -0.0422 0.4342 0.040 Uiso calc PR 0.655(3) A 1
C C4A 0.9621(4) -0.0182(4) 0.42032(18) 0.0385(14) Uani d PGDU 0.655(3) A 1
H H4A 0.9747 -0.0687 0.4519 0.046 Uiso calc PR 0.655(3) A 1
C C5A 1.0750(3) 0.0401(4) 0.38460(19) 0.0328(11) Uani d PGDU 0.655(3) A 1
C C6A 1.0565(4) 0.1141(6) 0.3384(2) 0.0264(9) Uani d PGDU 0.655(3) A 1
H H6A 1.1337 0.1540 0.3139 0.032 Uiso calc PR 0.655(3) A 1
C C7A 1.2244(6) 0.0348(5) 0.3971(3) 0.0392(12) Uani d PDU 0.655(3) A 1
O O3A 1.3215(7) 0.0920(12) 0.3601(4) 0.0555(16) Uani d PDU 0.655(3) A 1
H H3A1 1.3948 0.0736 0.3674 0.083 Uiso calc PR 0.655(3) A 1
O O4A 1.2417(6) -0.0241(6) 0.4415(3) 0.0747(16) Uani d PDU 0.655(3) A 1
C C1B 0.6998(10) 0.0575(8) 0.3505(4) 0.0206(8) Uani d PD 0.345(3) A 2
O O1B 0.6813(9) 0.1100(8) 0.3031(3) 0.0180(6) Uani d PD 0.345(3) A 2
O O2B 0.6032(7) 0.0046(6) 0.3840(2) 0.0257(6) Uani d PD 0.345(3) A 2
N N1B 0.9518(11) 0.1271(13) 0.3309(5) 0.0236(7) Uani d PGD 0.345(3) A 2
C C2B 0.8440(9) 0.0579(12) 0.3674(5) 0.0252(9) Uani d PGD 0.345(3) A 2
C C3B 0.8775(8) -0.0090(10) 0.4136(4) 0.0331(12) Uani d PG 0.345(3) A 2
H H3B 0.8038 -0.0563 0.4385 0.040 Uiso calc PR 0.345(3) A 2
C C4B 1.0189(8) -0.0066(9) 0.4234(4) 0.0385(14) Uani d PGD 0.345(3) A 2
H H4B 1.0419 -0.0523 0.4550 0.046 Uiso calc PR 0.345(3) A 2
C C5B 1.1268(7) 0.0626(9) 0.3869(4) 0.0328(11) Uani d PGD 0.345(3) A 2
C C6B 1.0932(10) 0.1295(12) 0.3407(5) 0.0264(9) Uani d PGD 0.345(3) A 2
H H6B 1.1669 0.1768 0.3158 0.032 Uiso calc PR 0.345(3) A 2
C C7B 1.2789(11) 0.0616(12) 0.3957(6) 0.0392(12) Uani d PD 0.345(3) A 2
O O3B 1.3620(19) 0.106(3) 0.3561(8) 0.0555(16) Uani d PD 0.345(3) A 2
H H3B1 1.4397 0.0941 0.3640 0.083 Uiso calc PR 0.345(3) A 2
O O4B 1.3068(13) 0.0101(13) 0.4426(6) 0.0747(16) Uani d PD 0.345(3) A 2
C C8 1.0491(3) 0.2859(2) 0.22853(9) 0.0202(4) Uani d . 1 A .
C C10 0.7746(2) 0.1712(2) 0.10056(9) 0.0199(4) Uani d . 1 . .
C C11 0.8950(3) 0.1404(3) 0.09737(11) 0.0280(5) Uani d . 1 . .
H H11 0.9644 0.1536 0.1315 0.034 Uiso calc R 1 . .
C C12 0.9146(3) 0.0905(3) 0.04451(11) 0.0327(6) Uani d . 1 . .
H H12 0.9979 0.0705 0.0427 0.039 Uiso calc R 1 . .
C C13 0.8137(3) 0.0697(3) -0.00542(11) 0.0283(5) Uani d . 1 . .
H H13 0.8265 0.0341 -0.0412 0.034 Uiso calc R 1 . .
C C14 0.6947(3) 0.1009(3) -0.00307(10) 0.0288(5) Uani d . 1 . .
H H14 0.6263 0.0885 -0.0375 0.035 Uiso calc R 1 . .
C C15 0.6746(3) 0.1507(3) 0.04970(10) 0.0254(5) Uani d . 1 . .
H H15 0.5915 0.1711 0.0511 0.030 Uiso calc R 1 . .
C C16 0.8288(2) 0.4294(2) 0.14323(10) 0.0208(4) Uani d . 1 . .
C C17 0.9368(3) 0.4720(3) 0.10410(10) 0.0253(5) Uani d . 1 . .
H H17 0.9662 0.4092 0.0877 0.030 Uiso calc R 1 . .
C C18 0.9588(3) 0.6975(3) 0.11291(13) 0.0341(6) Uani d . 1 . .
H H18 1.0033 0.7887 0.1027 0.041 Uiso calc R 1 . .
C C19 1.0013(3) 0.6051(3) 0.08914(12) 0.0317(5) Uani d . 1 . .
H H19 1.0746 0.6330 0.0626 0.038 Uiso calc R 1 . .
C C20 0.8516(3) 0.6569(3) 0.15144(12) 0.0308(5) Uani d . 1 . .
H H20 0.8222 0.7201 0.1675 0.037 Uiso calc R 1 . .
C C21 0.7870(3) 0.5239(2) 0.16662(10) 0.0245(5) Uani d . 1 . .
H H21 0.7137 0.4967 0.1931 0.029 Uiso calc R 1 . .
C C22 0.5518(2) 0.1954(2) 0.16209(9) 0.0203(4) Uani d . 1 . .
C C23 0.4746(3) 0.2648(2) 0.13607(10) 0.0220(4) Uani d . 1 . .
H H23 0.5285 0.3482 0.1195 0.026 Uiso calc R 1 . .
C C24 0.3193(3) 0.2125(2) 0.13432(10) 0.0236(4) Uani d . 1 . .
H H24 0.2676 0.2602 0.1165 0.028 Uiso calc R 1 . .
C C25 0.2398(3) 0.0912(3) 0.15852(11) 0.0249(5) Uani d . 1 . .
H H25 0.1341 0.0567 0.1582 0.030 Uiso calc R 1 . .
C C26 0.3150(3) 0.0203(3) 0.18329(11) 0.0279(5) Uani d . 1 . .
H H26 0.2603 -0.0637 0.1993 0.033 Uiso calc R 1 . .
C C27 0.4702(3) 0.0715(2) 0.18478(11) 0.0249(5) Uani d . 1 . .
H H27 0.5207 0.0218 0.2014 0.030 Uiso calc R 1 . .
C C28 0.7848(3) 0.4793(3) 0.30593(10) 0.0293(5) Uani d . 1 . .
C C29 0.6323(3) 0.3918(4) 0.29441(11) 0.0391(7) Uani d . 1 . .
H H29 0.5998 0.2970 0.2922 0.047 Uiso calc R 1 . .
C C30 0.5272(4) 0.4448(5) 0.28610(13) 0.0561(11) Uani d . 1 . .
H H30 0.4231 0.3850 0.2783 0.067 Uiso calc R 1 . .
C C31 0.5717(5) 0.5809(5) 0.28903(14) 0.0624(12) Uani d . 1 . .
H H31 0.4991 0.6152 0.2827 0.075 Uiso calc R 1 . .
C C32 0.7215(5) 0.6679(4) 0.30111(14) 0.0549(10) Uani d . 1 . .
H H32 0.7525 0.7625 0.3036 0.066 Uiso calc R 1 . .
C C33 0.8291(4) 0.6179(3) 0.30983(12) 0.0386(7) Uani d . 1 . .
H H33 0.9327 0.6787 0.3184 0.046 Uiso calc R 1 . .
C C34 1.0992(3) 0.5593(2) 0.30419(10) 0.0220(4) Uani d . 1 . .
C C35 1.1400(3) 0.5927(2) 0.24826(10) 0.0230(4) Uani d . 1 . .
H H35 1.0791 0.5360 0.2148 0.028 Uiso calc R 1 . .
C C36 1.2690(3) 0.7079(3) 0.24093(12) 0.0284(5) Uani d . 1 . .
H H36 1.2958 0.7298 0.2026 0.034 Uiso calc R 1 . .
C C37 1.3587(3) 0.7912(3) 0.28948(13) 0.0374(6) Uani d . 1 . .
H H37 1.4475 0.8696 0.2845 0.045 Uiso calc R 1 . .
C C38 1.3185(4) 0.7596(3) 0.34525(13) 0.0400(7) Uani d . 1 . .
H H38 1.3794 0.8169 0.3785 0.048 Uiso calc R 1 . .
C C39 1.1901(3) 0.6450(2) 0.35279(11) 0.0309(5) Uani d . 1 . .
H H39 1.1633 0.6243 0.3912 0.037 Uiso calc R 1 . .
C C40 0.9456(3) 0.3814(2) 0.38988(9) 0.0212(4) Uani d . 1 . .
C C41 0.8293(3) 0.3545(3) 0.42391(10) 0.0264(5) Uani d . 1 . .
H H41 0.7402 0.3596 0.4076 0.032 Uiso calc R 1 . .
C C42 0.8433(3) 0.3199(3) 0.48198(11) 0.0273(5) Uani d . 1 . .
H H42 0.7626 0.2995 0.5047 0.033 Uiso calc R 1 . .
C C43 0.9745(3) 0.3153(2) 0.50663(10) 0.0256(5) Uani d . 1 . .
H H43 0.9840 0.2926 0.5463 0.031 Uiso calc R 1 . .
C C44 1.0917(3) 0.3439(2) 0.47332(10) 0.0244(5) Uani d . 1 . .
H H44 1.1822 0.3422 0.4903 0.029 Uiso calc R 1 . .
C C45 1.0769(3) 0.3749(2) 0.41526(10) 0.0210(4) Uani d . 1 . .
H H45 1.1566 0.3919 0.3924 0.025 Uiso calc R 1 . .
C C46 0.4935(3) 0.6875(3) 0.12708(13) 0.0387(6) Uani d . 1 . .
H H46 0.5257 0.7240 0.1667 0.046 Uiso calc R 1 . .
C C47 0.3637(3) 0.5685(3) 0.11371(13) 0.0411(7) Uani d . 1 . .
H H47 0.3080 0.5229 0.1443 0.049 Uiso calc R 1 . .
C C48 0.3147(3) 0.5159(3) 0.05631(13) 0.0358(6) Uani d . 1 . .
H H48 0.2243 0.4354 0.0472 0.043 Uiso calc R 1 . .
C C49 0.3975(3) 0.5808(3) 0.01204(12) 0.0347(6) Uani d . 1 . .
H H49 0.3645 0.5445 -0.0276 0.042 Uiso calc R 1 . .
C C50 0.5292(3) 0.6991(3) 0.02552(12) 0.0343(6) Uani d . 1 . .
H H50 0.5870 0.7429 -0.0048 0.041 Uiso calc R 1 . .
C C51 0.5762(3) 0.7533(3) 0.08294(12) 0.0331(5) Uani d . 1 . .
H H51 0.6649 0.8353 0.0920 0.040 Uiso calc R 1 . .
C C52 0.4992(4) 0.5603(5) 0.44775(16) 0.0569(10) Uani d . 1 . .
H H52 0.4985 0.6023 0.4118 0.068 Uiso calc R 1 . .
C C53 0.4893(4) 0.4330(5) 0.44706(15) 0.0559(10) Uani d . 1 . .
H H53 0.4822 0.3869 0.4107 0.067 Uiso calc R 1 . .
C C54 0.4897(4) 0.3712(5) 0.49908(17) 0.0560(9) Uani d . 1 . .
H H54 0.4825 0.2825 0.4986 0.067 Uiso calc R 1 . .
Cl Cl1 0.78472(8) -0.01552(6) 0.21431(3) 0.03219(14) Uani d . 1 A .
O O5 1.16825(19) 0.33152(19) 0.21536(8) 0.0284(4) Uani d . 1 . .
P P1 0.75558(6) 0.25601(6) 0.16633(2) 0.01842(11) Uani d . 1 A .
P P2 0.92447(6) 0.41216(6) 0.31207(2) 0.01951(11) Uani d . 1 A .
Ru Ru1 0.865536(19) 0.212245(17) 0.255580(7) 0.01882(6) Uani d D 1 . .
O O6 1.5102(7) -0.0398(12) 0.5137(4) 0.089(4) Uani d P 0.345(3) A -2
H H6C 1.4591 -0.0128 0.4891 0.133 Uiso d PD 0.35 A -2
H H6D 1.4755 -0.0259 0.5453 0.133 Uiso d PD 0.35 A -2

loop_
_atom_site_aniso_label
_atom_site_aniso_U_11
_atom_site_aniso_U_22
_atom_site_aniso_U_33
_atom_site_aniso_U_12
_atom_site_aniso_U_13
_atom_site_aniso_U_23
C1A 0.0303(19) 0.0101(19) 0.0191(13) 0.0077(12) -0.0008(12) -0.0015(13)
O1A 0.0234(11) 0.0147(18) 0.0167(11) 0.0096(10) 0.0000(9) 0.0042(11)
O2A 0.0366(13) 0.0159(14) 0.0199(10) 0.0069(10) 0.0047(9) 0.0025(10)
N1A 0.034(2) 0.0174(9) 0.0149(11) 0.0094(14) -0.0061(14) -0.0017(7)
C2A 0.042(3) 0.0149(16) 0.0150(13) 0.0109(15) -0.0073(16) -0.0006(10)
C3A 0.056(3) 0.0190(13) 0.0196(14) 0.015(2) -0.006(2) 0.0025(10)
C4A 0.063(4) 0.0218(16) 0.0242(15) 0.018(2) -0.018(2) 0.0019(12)
C5A 0.046(3) 0.0117(19) 0.0271(14) 0.005(2) -0.021(2) -0.0039(13)
C6A 0.034(3) 0.0145(17) 0.0218(12) 0.007(2) -0.0146(17) -0.0045(12)
C7A 0.041(3) 0.024(3) 0.0392(17) 0.007(3) -0.019(3) 0.0078(17)
O3A 0.046(4) 0.037(3) 0.076(2) 0.016(4) -0.017(3) 0.0202(16)
O4A 0.074(4) 0.050(3) 0.081(2) 0.020(3) -0.039(3) 0.024(2)
C1B 0.0303(19) 0.0101(19) 0.0191(13) 0.0077(12) -0.0008(12) -0.0015(13)
O1B 0.0234(11) 0.0147(18) 0.0167(11) 0.0096(10) 0.0000(9) 0.0042(11)
O2B 0.0366(13) 0.0159(14) 0.0199(10) 0.0069(10) 0.0047(9) 0.0025(10)
N1B 0.034(2) 0.0174(9) 0.0149(11) 0.0094(14) -0.0061(14) -0.0017(7)
C2B 0.042(3) 0.0149(16) 0.0150(13) 0.0109(15) -0.0073(16) -0.0006(10)
C3B 0.056(3) 0.0190(13) 0.0196(14) 0.015(2) -0.006(2) 0.0025(10)
C4B 0.063(4) 0.0218(16) 0.0242(15) 0.018(2) -0.018(2) 0.0019(12)
C5B 0.046(3) 0.0117(19) 0.0271(14) 0.005(2) -0.021(2) -0.0039(13)
C6B 0.034(3) 0.0145(17) 0.0218(12) 0.007(2) -0.0146(17) -0.0045(12)
C7B 0.041(3) 0.024(3) 0.0392(17) 0.007(3) -0.019(3) 0.0078(17)
O3B 0.046(4) 0.037(3) 0.076(2) 0.016(4) -0.017(3) 0.0202(16)
O4B 0.074(4) 0.050(3) 0.081(2) 0.020(3) -0.039(3) 0.024(2)
C8 0.0250(11) 0.0232(10) 0.0156(9) 0.0149(9) -0.0023(8) -0.0034(8)
C10 0.0197(10) 0.0248(10) 0.0155(9) 0.0104(8) 0.0015(8) -0.0040(8)
C11 0.0282(12) 0.0412(14) 0.0200(11) 0.0219(11) -0.0032(9) -0.0074(10)
C12 0.0321(13) 0.0494(16) 0.0256(12) 0.0270(12) 0.0014(10) -0.0092(11)
C13 0.0306(12) 0.0352(13) 0.0194(11) 0.0148(10) 0.0037(9) -0.0071(9)
C14 0.0260(12) 0.0406(14) 0.0172(10) 0.0135(11) -0.0022(9) -0.0068(9)
C15 0.0209(10) 0.0369(13) 0.0197(11) 0.0150(10) -0.0012(8) -0.0056(9)
C16 0.0185(10) 0.0259(11) 0.0176(10) 0.0107(9) -0.0028(8) -0.0036(8)
C17 0.0219(11) 0.0306(12) 0.0230(11) 0.0117(9) 0.0008(8) -0.0027(9)
C18 0.0318(13) 0.0275(12) 0.0382(14) 0.0102(11) -0.0020(11) 0.0011(10)
C19 0.0268(12) 0.0330(13) 0.0315(13) 0.0096(10) 0.0036(10) 0.0029(10)
C20 0.0309(13) 0.0305(12) 0.0326(13) 0.0172(11) -0.0049(10) -0.0048(10)
C21 0.0218(10) 0.0303(12) 0.0220(11) 0.0135(9) -0.0028(8) -0.0057(9)
C22 0.0171(9) 0.0281(11) 0.0159(9) 0.0108(9) -0.0003(7) -0.0060(8)
C23 0.0216(10) 0.0289(11) 0.0165(10) 0.0123(9) 0.0011(8) -0.0024(8)
C24 0.0213(10) 0.0317(12) 0.0208(10) 0.0151(9) 0.0002(8) -0.0034(9)
C25 0.0180(10) 0.0313(12) 0.0248(11) 0.0108(9) 0.0012(8) -0.0041(9)
C26 0.0218(11) 0.0269(12) 0.0322(13) 0.0090(9) 0.0003(9) 0.0006(9)
C27 0.0212(11) 0.0261(11) 0.0276(11) 0.0118(9) -0.0018(9) -0.0029(9)
C28 0.0320(12) 0.0498(15) 0.0162(10) 0.0292(12) -0.0035(9) -0.0087(10)
C29 0.0315(13) 0.072(2) 0.0200(12) 0.0308(14) -0.0030(10) -0.0132(12)
C30 0.0381(16) 0.122(4) 0.0246(14) 0.053(2) -0.0044(12) -0.0142(17)
C31 0.079(3) 0.122(4) 0.0287(15) 0.088(3) -0.0084(15) -0.0151(18)
C32 0.086(3) 0.085(3) 0.0292(15) 0.073(2) -0.0070(15) -0.0104(15)
C33 0.0549(18) 0.0557(18) 0.0230(12) 0.0432(16) -0.0059(11) -0.0090(11)
C34 0.0232(10) 0.0201(10) 0.0224(10) 0.0109(9) -0.0044(8) -0.0039(8)
C35 0.0212(10) 0.0240(11) 0.0237(11) 0.0114(9) -0.0040(8) -0.0046(8)
C36 0.0277(12) 0.0261(12) 0.0294(12) 0.0112(10) -0.0024(9) 0.0016(9)
C37 0.0366(14) 0.0233(12) 0.0377(15) 0.0034(11) -0.0122(11) 0.0021(10)
C38 0.0504(17) 0.0227(12) 0.0305(13) 0.0062(12) -0.0174(12) -0.0033(10)
C39 0.0434(15) 0.0216(11) 0.0234(11) 0.0132(11) -0.0082(10) -0.0043(9)
C40 0.0219(10) 0.0247(10) 0.0160(10) 0.0105(9) -0.0023(8) -0.0064(8)
C41 0.0230(11) 0.0363(13) 0.0190(10) 0.0136(10) -0.0024(8) -0.0081(9)
C42 0.0270(12) 0.0306(12) 0.0208(11) 0.0095(10) 0.0035(9) -0.0058(9)
C43 0.0338(12) 0.0217(11) 0.0192(10) 0.0112(10) -0.0005(9) -0.0022(8)
C44 0.0269(11) 0.0213(10) 0.0247(11) 0.0119(9) -0.0038(9) -0.0034(8)
C45 0.0209(10) 0.0200(10) 0.0211(10) 0.0088(8) 0.0001(8) -0.0047(8)
C46 0.0336(14) 0.0504(17) 0.0285(13) 0.0156(13) 0.0023(11) -0.0043(12)
C47 0.0381(15) 0.0487(17) 0.0338(14) 0.0148(13) 0.0120(12) 0.0040(12)
C48 0.0331(14) 0.0361(14) 0.0363(14) 0.0140(12) 0.0026(11) 0.0004(11)
C49 0.0388(14) 0.0409(15) 0.0262(12) 0.0203(12) -0.0006(10) -0.0001(11)
C50 0.0327(13) 0.0436(15) 0.0293(13) 0.0189(12) 0.0039(10) 0.0060(11)
C51 0.0267(12) 0.0386(14) 0.0324(13) 0.0138(11) -0.0001(10) -0.0004(11)
C52 0.0319(16) 0.103(3) 0.0394(17) 0.0342(19) 0.0013(13) 0.0023(18)
C53 0.0315(15) 0.103(3) 0.0372(17) 0.0348(19) -0.0004(12) -0.0142(18)
C54 0.0307(15) 0.085(3) 0.058(2) 0.0313(17) 0.0011(14) -0.0074(19)
Cl1 0.0461(4) 0.0222(3) 0.0219(3) 0.0120(3) -0.0074(2) -0.0068(2)
O5 0.0238(8) 0.0374(10) 0.0280(9) 0.0173(8) 0.0029(7) -0.0035(7)
P1 0.0163(2) 0.0242(3) 0.0155(2) 0.0103(2) -0.00044(19) -0.0045(2)
P2 0.0187(3) 0.0258(3) 0.0154(2) 0.0122(2) -0.00188(19) -0.0060(2)
Ru1 0.01962(9) 0.02068(9) 0.01352(9) 0.00713(7) -0.00051(6) -0.00354(6)
O6 0.020(3) 0.164(10) 0.083(6) 0.036(4) 0.014(3) 0.090(6)

loop_
_atom_type_symbol
_atom_type_description
_atom_type_scat_dispersion_real
_atom_type_scat_dispersion_imag
_atom_type_scat_source
C C 0.0033 0.0016 'International Tables Vol C Tables 4.2.6.8 and 6.1.1.4'
H H 0.0000 0.0000 'International Tables Vol C Tables 4.2.6.8 and 6.1.1.4'
N N 0.0061 0.0033 'International Tables Vol C Tables 4.2.6.8 and 6.1.1.4'
O O 0.0106 0.0060 'International Tables Vol C Tables 4.2.6.8 and 6.1.1.4'
P P 0.1023 0.0942 'International Tables Vol C Tables 4.2.6.8 and 6.1.1.4'
Cl Cl 0.1484 0.1585 'International Tables Vol C Tables 4.2.6.8 and 6.1.1.4'
Ru Ru -1.2594 0.8363 'International Tables Vol C Tables 4.2.6.8 and 6.1.1.4'

loop_
_geom_angle_atom_site_label_1
_geom_angle_atom_site_label_2
_geom_angle_atom_site_label_3
_geom_angle_site_symmetry_1
_geom_angle_site_symmetry_3
_geom_angle
_geom_angle_publ_flag
O2A C1A O1A . . 124.7(4) ?
O2A C1A C2A . . 118.6(4) ?
O1A C1A C2A . . 116.7(4) ?
C1A O1A Ru1 . . 114.9(3) ?
C2A N1A C6A . . 120.0 ?
C2A N1A Ru1 . . 114.1(2) ?
C6A N1A Ru1 . . 125.3(2) ?
C3A C2A N1A . . 120.0 ?
C3A C2A C1A . . 124.7(3) ?
N1A C2A C1A . . 115.3(3) ?
C2A C3A C4A . . 120.0 ?
C2A C3A H3A . . 120.0 ?
C4A C3A H3A . . 120.0 ?
C5A C4A C3A . . 120.0 ?
C5A C4A H4A . . 120.0 ?
C3A C4A H4A . . 120.0 ?
C4A C5A C6A . . 120.0 ?
C4A C5A C7A . . 121.9(3) ?
C6A C5A C7A . . 118.0(3) ?
C5A C6A N1A . . 120.0 ?
C5A C6A H6A . . 120.0 ?
N1A C6A H6A . . 120.0 ?
O4A C7A O3A . . 127.0(6) ?
O4A C7A C5A . . 116.5(5) ?
O3A C7A C5A . . 116.4(5) ?
O2B C1B O1B . . 125.4(8) ?
O2B C1B C2B . . 116.3(8) ?
O1B C1B C2B . . 118.3(8) ?
C1B O1B Ru1 . . 120.0(6) ?
C2B N1B C6B . . 120.0 ?
C2B N1B Ru1 . . 113.3(5) ?
C6B N1B Ru1 . . 126.5(5) ?
C3B C2B N1B . . 120.0 ?
C3B C2B C1B . . 125.7(7) ?
N1B C2B C1B . . 114.2(7) ?
C2B C3B C4B . . 120.0 ?
C2B C3B H3B . . 120.0 ?
C4B C3B H3B . . 120.0 ?
C5B C4B C3B . . 120.0 ?
C5B C4B H4B . . 120.0 ?
C3B C4B H4B . . 120.0 ?
C6B C5B C4B . . 120.0 ?
C6B C5B C7B . . 119.5(6) ?
C4B C5B C7B . . 120.4(6) ?
C5B C6B N1B . . 120.0 ?
C5B C6B H6B . . 120.0 ?
N1B C6B H6B . . 120.0 ?
O3B C7B O4B . . 126.7(13) ?
O3B C7B C5B . . 117.6(11) ?
O4B C7B C5B . . 115.6(10) ?
C7B O3B H3B1 . . 109.5 ?
O5 C8 Ru1 . . 175.34(19) ?
C11 C10 C15 . . 118.4(2) ?
C11 C10 P1 . . 122.36(17) ?
C15 C10 P1 . . 118.79(17) ?
C10 C11 C12 . . 120.5(2) ?
C10 C11 H11 . . 119.7 ?
C12 C11 H11 . . 119.7 ?
C13 C12 C11 . . 120.4(2) ?
C13 C12 H12 . . 119.8 ?
C11 C12 H12 . . 119.8 ?
C14 C13 C12 . . 119.8(2) ?
C14 C13 H13 . . 120.1 ?
C12 C13 H13 . . 120.1 ?
C13 C14 C15 . . 120.0(2) ?
C13 C14 H14 . . 120.0 ?
C15 C14 H14 . . 120.0 ?
C14 C15 C10 . . 120.9(2) ?
C14 C15 H15 . . 119.6 ?
C10 C15 H15 . . 119.6 ?
C21 C16 C17 . . 118.5(2) ?
C21 C16 P1 . . 121.74(18) ?
C17 C16 P1 . . 119.61(18) ?
C19 C17 C16 . . 120.6(2) ?
C19 C17 H17 . . 119.7 ?
C16 C17 H17 . . 119.7 ?
C20 C18 C19 . . 120.0(3) ?
C20 C18 H18 . . 120.0 ?
C19 C18 H18 . . 120.0 ?
C17 C19 C18 . . 120.1(2) ?
C17 C19 H19 . . 120.0 ?
C18 C19 H19 . . 120.0 ?
C18 C20 C21 . . 120.1(2) ?
C18 C20 H20 . . 120.0 ?
C21 C20 H20 . . 120.0 ?
C20 C21 C16 . . 120.7(2) ?
C20 C21 H21 . . 119.7 ?
C16 C21 H21 . . 119.7 ?
C27 C22 C23 . . 118.9(2) ?
C27 C22 P1 . . 117.56(17) ?
C23 C22 P1 . . 123.53(18) ?
C24 C23 C22 . . 120.4(2) ?
C24 C23 H23 . . 119.8 ?
C22 C23 H23 . . 119.8 ?
C25 C24 C23 . . 120.2(2) ?
C25 C24 H24 . . 119.9 ?
C23 C24 H24 . . 119.9 ?
C24 C25 C26 . . 119.8(2) ?
C24 C25 H25 . . 120.1 ?
C26 C25 H25 . . 120.1 ?
C25 C26 C27 . . 120.3(2) ?
C25 C26 H26 . . 119.9 ?
C27 C26 H26 . . 119.9 ?
C26 C27 C22 . . 120.4(2) ?
C26 C27 H27 . . 119.8 ?
C22 C27 H27 . . 119.8 ?
C29 C28 C33 . . 119.0(3) ?
C29 C28 P2 . . 120.0(2) ?
C33 C28 P2 . . 120.9(2) ?
C28 C29 C30 . . 119.4(3) ?
C28 C29 H29 . . 120.3 ?
C30 C29 H29 . . 120.3 ?
C31 C30 C29 . . 121.2(3) ?
C31 C30 H30 . . 119.4 ?
C29 C30 H30 . . 119.4 ?
C30 C31 C32 . . 119.8(3) ?
C30 C31 H31 . . 120.1 ?
C32 C31 H31 . . 120.1 ?
C31 C32 C33 . . 120.3(4) ?
C31 C32 H32 . . 119.9 ?
C33 C32 H32 . . 119.9 ?
C28 C33 C32 . . 120.3(3) ?
C28 C33 H33 . . 119.9 ?
C32 C33 H33 . . 119.9 ?
C35 C34 C39 . . 118.6(2) ?
C35 C34 P2 . . 119.53(17) ?
C39 C34 P2 . . 121.7(2) ?
C36 C35 C34 . . 120.6(2) ?
C36 C35 H35 . . 119.7 ?
C34 C35 H35 . . 119.7 ?
C37 C36 C35 . . 120.2(3) ?
C37 C36 H36 . . 119.9 ?
C35 C36 H36 . . 119.9 ?
C38 C37 C36 . . 119.7(3) ?
C38 C37 H37 . . 120.1 ?
C36 C37 H37 . . 120.1 ?
C39 C38 C37 . . 120.3(2) ?
C39 C38 H38 . . 119.8 ?
C37 C38 H38 . . 119.8 ?
C38 C39 C34 . . 120.5(3) ?
C38 C39 H39 . . 119.7 ?
C34 C39 H39 . . 119.7 ?
C41 C40 C45 . . 118.8(2) ?
C41 C40 P2 . . 121.28(17) ?
C45 C40 P2 . . 119.76(17) ?
C40 C41 C42 . . 120.3(2) ?
C40 C41 H41 . . 119.9 ?
C42 C41 H41 . . 119.9 ?
C43 C42 C41 . . 120.2(2) ?
C43 C42 H42 . . 119.9 ?
C41 C42 H42 . . 119.9 ?
C44 C43 C42 . . 119.9(2) ?
C44 C43 H43 . . 120.1 ?
C42 C43 H43 . . 120.1 ?
C45 C44 C43 . . 120.1(2) ?
C45 C44 H44 . . 120.0 ?
C43 C44 H44 . . 120.0 ?
C44 C45 C40 . . 120.7(2) ?
C44 C45 H45 . . 119.6 ?
C40 C45 H45 . . 119.6 ?
C51 C46 C47 . . 120.1(3) ?
C51 C46 H46 . . 120.0 ?
C47 C46 H46 . . 120.0 ?
C48 C47 C46 . . 120.4(3) ?
C48 C47 H47 . . 119.8 ?
C46 C47 H47 . . 119.8 ?
C47 C48 C49 . . 119.8(3) ?
C47 C48 H48 . . 120.1 ?
C49 C48 H48 . . 120.1 ?
C48 C49 C50 . . 119.9(3) ?
C48 C49 H49 . . 120.1 ?
C50 C49 H49 . . 120.1 ?
C51 C50 C49 . . 120.2(3) ?
C51 C50 H50 . . 119.9 ?
C49 C50 H50 . . 119.9 ?
C46 C51 C50 . . 119.6(3) ?
C46 C51 H51 . . 120.2 ?
C50 C51 H51 . . 120.2 ?
C53 C52 C54 . 2_666 120.3(4) ?
C53 C52 H52 . . 119.9 ?
C54 C52 H52 2_666 . 119.9 ?
C52 C53 C54 . . 120.1(3) ?
C52 C53 H53 . . 119.9 ?
C54 C53 H53 . . 119.9 ?
C53 C54 C52 . 2_666 119.6(4) ?
C53 C54 H54 . . 120.2 ?
C52 C54 H54 2_666 . 120.2 ?
C22 P1 C10 . . 102.55(10) ?
C22 P1 C16 . . 105.87(10) ?
C10 P1 C16 . . 99.54(10) ?
C22 P1 Ru1 . . 113.44(8) ?
C10 P1 Ru1 . . 114.21(7) ?
C16 P1 Ru1 . . 119.14(7) ?
C34 P2 C40 . . 103.38(10) ?
C34 P2 C28 . . 103.26(12) ?
C40 P2 C28 . . 104.01(11) ?
C34 P2 Ru1 . . 118.32(8) ?
C40 P2 Ru1 . . 108.75(8) ?
C28 P2 Ru1 . . 117.39(8) ?
C8 Ru1 N1A . . 97.39(15) y
C8 Ru1 O1B . . 165.74(19) y
C8 Ru1 O1A . . 172.39(13) y
N1A Ru1 O1A . . 78.48(16) y
C8 Ru1 N1B . . 91.8(3) y
O1B Ru1 N1B . . 73.9(3) y
C8 Ru1 P2 . . 91.50(7) y
N1A Ru1 P2 . . 90.9(2) y
O1B Ru1 P2 . . 89.2(2) y
O1A Ru1 P2 . . 82.24(10) y
N1B Ru1 P2 . . 92.0(4) y
C8 Ru1 P1 . . 89.74(7) y
N1A Ru1 P1 . . 166.90(19) y
O1B Ru1 P1 . . 104.2(2) y
O1A Ru1 P1 . . 95.57(9) y
N1B Ru1 P1 . . 167.9(4) y
P2 Ru1 P1 . . 99.94(2) y
C8 Ru1 Cl1 . . 96.73(7) y
N1A Ru1 Cl1 . . 80.5(2) y
O1B Ru1 Cl1 . . 80.9(2) y
O1A Ru1 Cl1 . . 88.93(10) y
N1B Ru1 Cl1 . . 80.1(4) y
P2 Ru1 Cl1 . . 168.75(2) y
P1 Ru1 Cl1 . . 87.79(2) y
H6C O6 H6D . . 97.0 ?

loop_
_geom_bond_atom_site_label_1
_geom_bond_atom_site_label_2
_geom_bond_site_symmetry_2
_geom_bond_distance
_geom_bond_publ_flag
C1A O2A . 1.245(5) ?
C1A O1A . 1.277(5) ?
C1A C2A . 1.472(5) ?
O1A Ru1 . 2.134(4) y
N1A C2A . 1.39 ?
N1A C6A . 1.39 ?
N1A Ru1 . 2.050(3) y
C2A C3A . 1.39 ?
C3A C4A . 1.39 ?
C3A H3A . 0.95 ?
C4A C5A . 1.39 ?
C4A H4A . 0.95 ?
C5A C6A . 1.39 ?
C5A C7A . 1.510(5) ?
C6A H6A . 0.95 ?
C7A O4A . 1.249(6) ?
C7A O3A . 1.309(7) ?
O3A H3A1 . 0.84 ?
C1B O2B . 1.241(9) ?
C1B O1B . 1.268(9) ?
C1B C2B . 1.444(9) ?
O1B Ru1 . 2.119(8) y
N1B C2B . 1.39 ?
N1B C6B . 1.39 ?
N1B Ru1 . 2.239(6) y
C2B C3B . 1.39 ?
C3B C4B . 1.39 ?
C3B H3B . 0.95 ?
C4B C5B . 1.39 ?
C4B H4B . 0.95 ?
C5B C6B . 1.39 ?
C5B C7B . 1.511(9) ?
C6B H6B . 0.95 ?
C7B O3B . 1.254(13) ?
C7B O4B . 1.280(11) ?
O3B H3B1 . 0.84 ?
C8 O5 . 1.147(3) ?
C8 Ru1 . 1.831(2) y
C10 C11 . 1.389(3) ?
C10 C15 . 1.394(3) ?
C10 P1 . 1.835(2) ?
C11 C12 . 1.392(3) ?
C11 H11 . 0.95 ?
C12 C13 . 1.382(4) ?
C12 H12 . 0.95 ?
C13 C14 . 1.376(4) ?
C13 H13 . 0.95 ?
C14 C15 . 1.391(3) ?
C14 H14 . 0.95 ?
C15 H15 . 0.95 ?
C16 C21 . 1.400(3) ?
C16 C17 . 1.401(3) ?
C16 P1 . 1.835(2) ?
C17 C19 . 1.388(4) ?
C17 H17 . 0.95 ?
C18 C20 . 1.385(4) ?
C18 C19 . 1.389(4) ?
C18 H18 . 0.95 ?
C19 H19 . 0.95 ?
C20 C21 . 1.389(4) ?
C20 H20 . 0.95 ?
C21 H21 . 0.95 ?
C22 C27 . 1.393(3) ?
C22 C23 . 1.399(3) ?
C22 P1 . 1.830(2) ?
C23 C24 . 1.391(3) ?
C23 H23 . 0.95 ?
C24 C25 . 1.385(3) ?
C24 H24 . 0.95 ?
C25 C26 . 1.387(3) ?
C25 H25 . 0.95 ?
C26 C27 . 1.392(3) ?
C26 H26 . 0.95 ?
C27 H27 . 0.95 ?
C28 C29 . 1.392(4) ?
C28 C33 . 1.394(4) ?
C28 P2 . 1.833(2) ?
C29 C30 . 1.402(4) ?
C29 H29 . 0.95 ?
C30 C31 . 1.368(6) ?
C30 H30 . 0.95 ?
C31 C32 . 1.371(6) ?
C31 H31 . 0.95 ?
C32 C33 . 1.401(4) ?
C32 H32 . 0.95 ?
C33 H33 . 0.95 ?
C34 C35 . 1.392(3) ?
C34 C39 . 1.401(3) ?
C34 P2 . 1.820(2) ?
C35 C36 . 1.387(3) ?
C35 H35 . 0.95 ?
C36 C37 . 1.387(4) ?
C36 H36 . 0.95 ?
C37 C38 . 1.383(4) ?
C37 H37 . 0.95 ?
C38 C39 . 1.382(4) ?
C38 H38 . 0.95 ?
C39 H39 . 0.95 ?
C40 C41 . 1.393(3) ?
C40 C45 . 1.403(3) ?
C40 P2 . 1.825(2) ?
C41 C42 . 1.397(3) ?
C41 H41 . 0.95 ?
C42 C43 . 1.387(4) ?
C42 H42 . 0.95 ?
C43 C44 . 1.387(4) ?
C43 H43 . 0.95 ?
C44 C45 . 1.385(3) ?
C44 H44 . 0.95 ?
C45 H45 . 0.95 ?
C46 C51 . 1.381(4) ?
C46 C47 . 1.384(4) ?
C46 H46 . 0.95 ?
C47 C48 . 1.378(4) ?
C47 H47 . 0.95 ?
C48 C49 . 1.381(4) ?
C48 H48 . 0.95 ?
C49 C50 . 1.390(4) ?
C49 H49 . 0.95 ?
C50 C51 . 1.382(4) ?
C50 H50 . 0.95 ?
C51 H51 . 0.95 ?
C52 C53 . 1.364(6) ?
C52 C54 2_666 1.394(5) ?
C52 H52 . 0.95 ?
C53 C54 . 1.380(6) ?
C53 H53 . 0.95 ?
C54 C52 2_666 1.394(5) ?
C54 H54 . 0.95 ?
Cl1 Ru1 . 2.4241(6) y
P1 Ru1 . 2.3668(6) y
P2 Ru1 . 2.3505(6) y
O6 H6C . 0.8592 ?
O6 H6D . 0.8733 ?

loop_
_geom_hbond_atom_site_label_D
_geom_hbond_atom_site_label_H
_geom_hbond_atom_site_label_A
_geom_hbond_site_symmetry_A
_geom_hbond_distance_DH
_geom_hbond_distance_HA
_geom_hbond_distance_DA
_geom_hbond_angle_DHA
O3B H3B1 O2B 1_655 0.84 2.25 3.07(2) 165
O3A H3A1 O2A 1_655 0.84 1.91 2.747(10) 173
O6 H6C O4B . 0.86 1.87 2.706(11) 165
O6 H6D O2B 2_756 0.87 1.93 2.802(12) 177
O6 H6D O2A 2_756 0.87 1.83 2.648(9) 156
